data_4316224
loop_
_publ_author_name
'Araminta E. W. Ledger'
'Aitor Moreno'
'Charles E. Ellul'
'Mary F. Mahon'
'Paul S. Pregosin'
'Michael K. Whittlesey'
'Jonathan M. J. Williams'

_publ_section_title
;
 Pincer Phosphine Complexes of Ruthenium: Formation of Ru(P-O-P)(PPh3)HCl
 (P-O-P = xantphos, DPEphos, (Ph2PCH2CH2)2O) and Ru(dppf)(PPh3)HCl and
 Characterization of Cationic Dioxygen, Dihydrogen, Dinitrogen, and Arene
 Coordinated Phosphine Products
;
_journal_name_full 'Inorganic Chemistry'
_journal_page_first 7244
_journal_page_last 7256
_journal_paper_doi 10.1021/ic100438d
_journal_volume 49
_journal_year 2010
_chemical_formula_sum 'C62.75 H80.5 B1.25 F30 O P6.25 Ru1.25'
_chemical_formula_weight 1754.18
_chemical_name_systematic
; 
 ? 
;
_space_group_IT_number 86
_symmetry_cell_setting tetragonal
_symmetry_space_group_name_Hall '-P 4bc'
_symmetry_space_group_name_H-M 'P 42/n :2'
_atom_sites_solution_hydrogens geom
_atom_sites_solution_primary direct
_atom_sites_solution_secondary difmap
_audit_creation_method SHELXL-97
_cell_angle_alpha 90.00
_cell_angle_beta 90.00
_cell_angle_gamma 90.00
_cell_formula_units_Z 8
_cell_length_a 29.3244(2)
_cell_length_b 29.3244(2)
_cell_length_c 17.9383(2)
_cell_measurement_reflns_used 90964
_cell_measurement_temperature 100(2)
_cell_measurement_theta_max 30.4510
_cell_measurement_theta_min 2.7458
_cell_volume 15425.5(2)
_computing_cell_refinement
;
CrysAlisPro, Oxford Diffraction Ltd.,
Version 1.171.33.55 (release 05-01-2010 CrysAlis171 .NET)
(compiled Jan  5 2010,16:28:46)
;
_computing_data_collection
;
CrysAlisPro, Oxford Diffraction Ltd.,
Version 1.171.33.55 (release 05-01-2010 CrysAlis171 .NET)
(compiled Jan  5 2010,16:28:46)
;
_computing_data_reduction
;
CrysAlisPro, Oxford Diffraction Ltd.,
Version 1.171.33.55 (release 05-01-2010 CrysAlis171 .NET)
(compiled Jan  5 2010,16:28:46)
;
_computing_structure_refinement 'SHELXL-97 (Sheldrick, 1997)'
_computing_structure_solution 'SHELXS-97 (Sheldrick, 1990)'
_diffrn_ambient_temperature 100(2)
_diffrn_measured_fraction_theta_full 0.999
_diffrn_measured_fraction_theta_max 0.999
_diffrn_measurement_device_type 'Xcalibur, Atlas, Gemini ultra'
_diffrn_radiation_monochromator graphite
_diffrn_radiation_source 'Enhance (Mo) X-ray Source'
_diffrn_radiation_type 'Mo K\a'
_diffrn_radiation_wavelength 0.7107
_diffrn_reflns_av_R_equivalents 0.0412
_diffrn_reflns_av_sigmaI/netI 0.0283
_diffrn_reflns_limit_h_max 38
_diffrn_reflns_limit_h_min -38
_diffrn_reflns_limit_k_max 38
_diffrn_reflns_limit_k_min -38
_diffrn_reflns_limit_l_max 23
_diffrn_reflns_limit_l_min -23
_diffrn_reflns_number 253414
_diffrn_reflns_theta_full 27.48
_diffrn_reflns_theta_max 27.48
_diffrn_reflns_theta_min 2.75
_exptl_absorpt_coefficient_mu 0.491
_exptl_absorpt_correction_T_max 1.00000
_exptl_absorpt_correction_T_min 0.94386
_exptl_absorpt_correction_type multi-scan
_exptl_absorpt_process_details
;
CrysAlisPro, Oxford Diffraction Ltd.,
Version 1.171.33.55 (release 05-01-2010 CrysAlis171 .NET)
(compiled Jan  5 2010,16:28:46)
Empirical absorption correction using spherical harmonics,
 implemented in SCALE3 ABSPACK scaling algorithm.
;
_exptl_crystal_colour orange
_exptl_crystal_density_diffrn 1.511
_exptl_crystal_density_method 'not measured'
_exptl_crystal_description block
_exptl_crystal_F_000 7120
_exptl_crystal_size_max 0.35
_exptl_crystal_size_mid 0.35
_exptl_crystal_size_min 0.24
_platon_squeeze_details
;
;
_refine_diff_density_max 1.907
_refine_diff_density_min -0.767
_refine_diff_density_rms 0.104
_refine_ls_extinction_method none
_refine_ls_goodness_of_fit_ref 1.094
_refine_ls_hydrogen_treatment mixed
_refine_ls_matrix_type full
_refine_ls_number_parameters 898
_refine_ls_number_reflns 17670
_refine_ls_number_restraints 139
_refine_ls_restrained_S_all 1.195
_refine_ls_R_factor_all 0.0875
_refine_ls_R_factor_gt 0.0675
_refine_ls_shift/su_max 0.002
_refine_ls_shift/su_mean 0.000
_refine_ls_structure_factor_coef Fsqd
_refine_ls_weighting_details 'calc w=1/[\s^2^(Fo^2^)+(0.1192P)^2^+21.6357P] where P=(Fo^2^+2Fc^2^)/3'
_refine_ls_weighting_scheme calc
_refine_ls_wR_factor_gt 0.2011
_refine_ls_wR_factor_ref 0.2115
_reflns_number_gt 12713
_reflns_number_total 17670
_reflns_threshold_expression >2sigma(I)
_cod_data_source_file ic100438d_si_001_9.cif
_cod_data_source_block p10mkw1
_cod_depositor_comments
;
The following automatic conversions were performed:

'_symmetry_cell_setting' value 'Tetragonal' changed to 'tetragonal'
according to the built-in table from CIF Core dictionary named
'cif_core.dic' version 2.4.1 from 2010-06-29.

Automatic conversion script
Id: cif_fix_values 1646 2011-03-28 12:23:43Z adriana 
;
_cod_original_sg_symbol_H-M 'P 42/n'
_cod_original_formula_sum 'C62.75 H80.50 B1.25 F30 O P6.25 Ru1.25'
_cod_database_code 4316224

loop_
_symmetry_equiv_pos_as_xyz
'x, y, z'
'-y, x+1/2, z+1/2'
'-x+1/2, -y+1/2, z'
'y+1/2, -x, z+1/2'
'-x, -y, -z'
'y, -x-1/2, -z-1/2'
'x-1/2, y-1/2, -z'
'-y-1/2, x, -z-1/2'

loop_
_atom_site_label
_atom_site_type_symbol
_atom_site_fract_x
_atom_site_fract_y
_atom_site_fract_z
_atom_site_U_iso_or_equiv
_atom_site_adp_type
_atom_site_occupancy
_atom_site_symmetry_multiplicity
_atom_site_calc_flag
_atom_site_refinement_flags
_atom_site_disorder_assembly
_atom_site_disorder_group
Ru1 Ru 0.528091(10) 0.153406(10) 0.233991(19) 0.02364(11) Uani 1 1 d D . .
P1 P 0.53209(4) 0.07347(4) 0.24875(8) 0.0397(3) Uani 1 1 d . . .
P2 P 0.56376(4) 0.14562(4) 0.11565(7) 0.0355(3) Uani 1 1 d . . .
P3 P 0.52697(4) 0.23332(4) 0.21625(6) 0.0296(2) Uani 1 1 d . . .
P4 P 0.52792(4) 0.16260(4) 0.36349(7) 0.0353(3) Uani 1 1 d . . .
P5 P 0.44813(4) 0.14903(4) 0.20743(7) 0.0306(2) Uani 1 1 d . . .
F1 F 0.31098(14) 0.13964(15) 0.0296(2) 0.0830(13) Uani 1 1 d . . .
F2 F 0.26263(13) 0.0856(2) 0.0317(4) 0.148(3) Uani 1 1 d . . .
F3 F 0.30659(14) 0.09747(13) 0.1226(2) 0.0775(12) Uani 1 1 d . . .
F4 F 0.10972(10) 0.14391(15) 0.0532(2) 0.0781(13) Uani 1 1 d . . .
F5 F 0.09347(8) 0.18480(10) 0.14594(17) 0.0457(7) Uani 1 1 d . . .
F6 F 0.11357(12) 0.21782(18) 0.0477(3) 0.1016(18) Uani 1 1 d . . .
F7 F 0.73035(11) 0.16132(13) 0.8747(2) 0.0731(12) Uani 1 1 d . . .
F8 F 0.68050(11) 0.20077(14) 0.9313(3) 0.0921(16) Uani 1 1 d . . .
F9 F 0.71230(15) 0.1448(2) 0.9853(2) 0.1093(18) Uani 1 1 d . . .
F10 F 0.65354(13) -0.00734(12) 0.9572(2) 0.0701(11) Uani 1 1 d . . .
F11 F 0.58112(15) -0.00007(16) 0.9555(3) 0.1077(19) Uani 1 1 d . . .
F12 F 0.61532(12) -0.02290(11) 0.8602(2) 0.0640(10) Uani 1 1 d . . .
F13 F 0.5440(2) 0.26193(13) 0.94207(19) 0.0926(15) Uani 1 1 d . . .
F14 F 0.4767(2) 0.2728(3) 0.9130(3) 0.145(3) Uani 1 1 d . . .
F15 F 0.5277(2) 0.32223(12) 0.8864(2) 0.1076(19) Uani 1 1 d . . .
F16 F 0.4872(2) 0.26149(19) 0.5713(3) 0.089(2) Uani 0.75 1 d PD A 1
F17 F 0.55497(19) 0.28234(16) 0.5708(2) 0.0725(15) Uani 0.75 1 d PD A 1
F18 F 0.5089(2) 0.32555(13) 0.6228(3) 0.0651(14) Uani 0.75 1 d PD A 1
F19 F 0.3778(3) 0.0675(4) 0.8958(6) 0.139(4) Uani 0.60 1 d PDU B 2
F20 F 0.4461(2) 0.0681(2) 0.9451(3) 0.0636(15) Uani 0.60 1 d PDU B 2
F21 F 0.4117(3) 0.1273(3) 0.9260(4) 0.101(3) Uani 0.60 1 d PDU B 2
F22 F 0.37099(13) 0.07309(18) 0.6164(2) 0.0900(14) Uani 1 1 d . . .
F23 F 0.43351(13) 0.08215(15) 0.5527(2) 0.0730(11) Uani 1 1 d . . .
F24 F 0.39946(19) 0.13997(17) 0.5894(3) 0.1070(17) Uani 1 1 d . . .
F25 F 0.71360(16) 0.17572(18) 0.5944(3) 0.0566(13) Uani 0.65 1 d PD C 1
F26 F 0.71049(19) 0.14026(16) 0.4927(3) 0.0579(14) Uani 0.65 1 d PD C 1
F27 F 0.66526(16) 0.19701(18) 0.5164(5) 0.076(2) Uani 0.65 1 d PD C 1
F28 F 0.6086(2) -0.02037(16) 0.6210(4) 0.073(2) Uani 0.55 1 d PD D 2
F29 F 0.6358(3) -0.0080(4) 0.5155(6) 0.081(4) Uani 0.55 1 d PD D 2
F30 F 0.56381(19) -0.0004(2) 0.5376(5) 0.080(3) Uani 0.55 1 d PD D 2
C1 C 0.58850(18) 0.04869(18) 0.2670(4) 0.0532(15) Uani 1 1 d . . .
H1A H 0.5987 0.0575 0.3171 0.080 Uiso 1 1 calc R . .
H1B H 0.6103 0.0600 0.2300 0.080 Uiso 1 1 calc R . .
H1C H 0.5866 0.0154 0.2639 0.080 Uiso 1 1 calc R . .
C2 C 0.5001(2) 0.0441(2) 0.3229(4) 0.0653(18) Uani 1 1 d . . .
H2A H 0.5171 0.0172 0.3392 0.098 Uiso 1 1 calc R . .
H2B H 0.4702 0.0347 0.3036 0.098 Uiso 1 1 calc R . .
H2C H 0.4958 0.0649 0.3651 0.098 Uiso 1 1 calc R . .
C3 C 0.51081(19) 0.03900(18) 0.1709(4) 0.0627(18) Uani 1 1 d . . .
H3A H 0.5250 0.0493 0.1244 0.094 Uiso 1 1 calc R . .
H3B H 0.4776 0.0424 0.1672 0.094 Uiso 1 1 calc R . .
H3C H 0.5184 0.0069 0.1795 0.094 Uiso 1 1 calc R . .
C4 C 0.60536(19) 0.0993(2) 0.1049(3) 0.0543(14) Uani 1 1 d . . .
H4A H 0.6185 0.1004 0.0547 0.082 Uiso 1 1 calc R . .
H4B H 0.5901 0.0699 0.1122 0.082 Uiso 1 1 calc R . .
H4C H 0.6297 0.1028 0.1419 0.082 Uiso 1 1 calc R . .
C5 C 0.53267(18) 0.1391(2) 0.0277(3) 0.0558(15) Uani 1 1 d . . .
H5A H 0.5543 0.1389 -0.0139 0.084 Uiso 1 1 calc R . .
H5B H 0.5114 0.1646 0.0217 0.084 Uiso 1 1 calc R . .
H5C H 0.5156 0.1104 0.0283 0.084 Uiso 1 1 calc R . .
C6 C 0.60402(18) 0.1903(2) 0.0879(3) 0.0561(15) Uani 1 1 d . . .
H6A H 0.6282 0.1927 0.1253 0.084 Uiso 1 1 calc R . .
H6B H 0.5879 0.2195 0.0840 0.084 Uiso 1 1 calc R . .
H6C H 0.6174 0.1825 0.0395 0.084 Uiso 1 1 calc R . .
C7 C 0.50609(17) 0.25353(17) 0.1257(3) 0.0410(11) Uani 1 1 d . . .
H7A H 0.5115 0.2864 0.1214 0.061 Uiso 1 1 calc R . .
H7B H 0.4733 0.2474 0.1217 0.061 Uiso 1 1 calc R . .
H7C H 0.5222 0.2375 0.0857 0.061 Uiso 1 1 calc R . .
C8 C 0.58118(18) 0.26457(18) 0.2253(3) 0.0452(12) Uani 1 1 d . . .
H8A H 0.6047 0.2495 0.1953 0.068 Uiso 1 1 calc R . .
H8B H 0.5906 0.2649 0.2777 0.068 Uiso 1 1 calc R . .
H8C H 0.5771 0.2960 0.2078 0.068 Uiso 1 1 calc R . .
C9 C 0.4911(2) 0.27025(19) 0.2763(3) 0.0525(14) Uani 1 1 d . . .
H9A H 0.5105 0.2921 0.3027 0.079 Uiso 1 1 calc R . .
H9B H 0.4748 0.2514 0.3126 0.079 Uiso 1 1 calc R . .
H9C H 0.4691 0.2867 0.2454 0.079 Uiso 1 1 calc R . .
C10 C 0.5560(3) 0.2128(2) 0.4011(3) 0.072(2) Uani 1 1 d . . .
H10A H 0.5384 0.2401 0.3882 0.107 Uiso 1 1 calc R . .
H10B H 0.5867 0.2153 0.3798 0.107 Uiso 1 1 calc R . .
H10C H 0.5582 0.2101 0.4554 0.107 Uiso 1 1 calc R . .
C11 C 0.5630(3) 0.1227(3) 0.4171(4) 0.080(2) Uani 1 1 d . . .
H11A H 0.5591 0.1287 0.4705 0.120 Uiso 1 1 calc R . .
H11B H 0.5952 0.1267 0.4036 0.120 Uiso 1 1 calc R . .
H11C H 0.5536 0.0914 0.4061 0.120 Uiso 1 1 calc R . .
C12 C 0.4756(2) 0.1615(3) 0.4177(3) 0.085(3) Uani 1 1 d . . .
H12A H 0.4824 0.1687 0.4698 0.127 Uiso 1 1 calc R . .
H12B H 0.4619 0.1310 0.4147 0.127 Uiso 1 1 calc R . .
H12C H 0.4542 0.1841 0.3978 0.127 Uiso 1 1 calc R . .
C13 C 0.41055(16) 0.19748(18) 0.2288(3) 0.0434(12) Uani 1 1 d . . .
H13A H 0.4190 0.2236 0.1976 0.065 Uiso 1 1 calc R . .
H13B H 0.4138 0.2057 0.2815 0.065 Uiso 1 1 calc R . .
H13C H 0.3788 0.1890 0.2187 0.065 Uiso 1 1 calc R . .
C14 C 0.43008(17) 0.1385(2) 0.1113(3) 0.0527(14) Uani 1 1 d . . .
H14A H 0.4442 0.1104 0.0931 0.079 Uiso 1 1 calc R . .
H14B H 0.4395 0.1641 0.0798 0.079 Uiso 1 1 calc R . .
H14C H 0.3968 0.1355 0.1096 0.079 Uiso 1 1 calc R . .
C15 C 0.41293(16) 0.10576(17) 0.2534(3) 0.0421(11) Uani 1 1 d . . .
H15A H 0.3811 0.1093 0.2376 0.063 Uiso 1 1 calc R . .
H15B H 0.4150 0.1095 0.3075 0.063 Uiso 1 1 calc R . .
H15C H 0.4238 0.0753 0.2395 0.063 Uiso 1 1 calc R . .
C16 C 0.23094(13) 0.21091(12) 0.1929(2) 0.0224(7) Uani 1 1 d . . .
C17 C 0.26046(13) 0.17988(13) 0.1586(2) 0.0262(8) Uani 1 1 d . . .
H17 H 0.2915 0.1794 0.1736 0.031 Uiso 1 1 calc R . .
C18 C 0.24635(14) 0.14986(14) 0.1038(2) 0.0303(9) Uani 1 1 d . . .
C19 C 0.20110(15) 0.14951(15) 0.0808(2) 0.0331(9) Uani 1 1 d . . .
H19 H 0.1910 0.1289 0.0434 0.040 Uiso 1 1 calc R . .
C20 C 0.17125(13) 0.17968(14) 0.1134(2) 0.0271(8) Uani 1 1 d . . .
C21 C 0.18579(13) 0.20964(13) 0.1683(2) 0.0253(8) Uani 1 1 d . . .
H21 H 0.1643 0.2300 0.1898 0.030 Uiso 1 1 calc R . .
C22 C 0.28040(17) 0.1176(2) 0.0702(3) 0.0485(13) Uani 1 1 d . . .
C23 C 0.12240(16) 0.18187(18) 0.0889(3) 0.0400(11) Uani 1 1 d . . .
C24 C 0.59267(14) 0.11572(14) 0.8111(2) 0.0274(8) Uani 1 1 d . . .
C25 C 0.62741(14) 0.14364(15) 0.8403(2) 0.0314(9) Uani 1 1 d . . .
H25 H 0.6294 0.1744 0.8241 0.038 Uiso 1 1 calc R . .
C26 C 0.65844(14) 0.12783(18) 0.8914(3) 0.0365(10) Uani 1 1 d . . .
C27 C 0.65692(14) 0.08304(17) 0.9176(2) 0.0357(10) Uani 1 1 d . . .
H27 H 0.6783 0.0723 0.9533 0.043 Uiso 1 1 calc R . .
C28 C 0.62302(15) 0.05486(16) 0.8897(2) 0.0324(9) Uani 1 1 d . . .
C29 C 0.59177(14) 0.07111(14) 0.8383(2) 0.0272(8) Uani 1 1 d . . .
H29 H 0.5687 0.0510 0.8207 0.033 Uiso 1 1 calc R . .
C30 C 0.69520(16) 0.1597(2) 0.9197(3) 0.0528(15) Uani 1 1 d . . .
C31 C 0.61864(17) 0.00675(19) 0.9171(3) 0.0450(12) Uani 1 1 d . . .
C32 C 0.54839(16) 0.18681(14) 0.7456(2) 0.0292(9) Uani 1 1 d . . .
C33 C 0.54123(17) 0.20962(14) 0.8128(2) 0.0352(10) Uani 1 1 d . . .
H33 H 0.5473 0.1942 0.8583 0.042 Uiso 1 1 calc R . .
C34 C 0.5253(2) 0.25474(16) 0.8149(3) 0.0493(13) Uani 1 1 d . . .
C35 C 0.5166(2) 0.27837(17) 0.7509(3) 0.0544(15) Uani 1 1 d . . .
H35 H 0.5064 0.3091 0.7527 0.065 Uiso 1 1 calc R . .
C36 C 0.5230(2) 0.25678(15) 0.6839(3) 0.0454(12) Uani 1 1 d . A .
C37 C 0.53858(17) 0.21191(14) 0.6812(2) 0.0354(10) Uani 1 1 d . . .
H37 H 0.5427 0.1979 0.6339 0.042 Uiso 1 1 calc R . .
C38 C 0.5182(3) 0.2775(2) 0.8895(3) 0.070(2) Uani 1 1 d . . .
C39 C 0.5143(2) 0.28142(16) 0.6130(3) 0.0597(17) Uani 1 1 d D . .
C40 C 0.50874(14) 0.11013(13) 0.7464(2) 0.0244(8) Uani 1 1 d . . .
C41 C 0.48615(14) 0.10248(14) 0.8137(2) 0.0304(9) Uani 1 1 d . . .
H41 H 0.5027 0.1054 0.8589 0.037 Uiso 1 1 calc R . .
C42 C 0.44018(16) 0.09070(15) 0.8170(3) 0.0386(10) Uani 1 1 d . B .
C43 C 0.41518(17) 0.08634(18) 0.7512(3) 0.0445(12) Uani 1 1 d . . .
H43 H 0.3839 0.0781 0.7527 0.053 Uiso 1 1 calc R . .
C44 C 0.43677(16) 0.09430(18) 0.6835(3) 0.0436(12) Uani 1 1 d . . .
C45 C 0.48271(15) 0.10569(15) 0.6818(2) 0.0321(9) Uani 1 1 d . . .
H45 H 0.4969 0.1107 0.6349 0.039 Uiso 1 1 calc R . .
C46 C 0.41795(18) 0.0835(2) 0.8884(4) 0.0655(18) Uani 1 1 d D . .
C47 C 0.41078(19) 0.0960(3) 0.6077(4) 0.068(2) Uani 1 1 d . . .
C48 C 0.58805(14) 0.11674(13) 0.6684(2) 0.0260(8) Uani 1 1 d . . .
C49 C 0.62111(15) 0.14451(14) 0.6355(2) 0.0295(9) Uani 1 1 d . E .
H49 H 0.6250 0.1747 0.6534 0.035 Uiso 1 1 calc R . .
C50 C 0.64853(15) 0.12927(14) 0.5771(2) 0.0308(9) Uani 1 1 d . . .
C51 C 0.64413(14) 0.08503(15) 0.5506(2) 0.0317(9) Uani 1 1 d . E .
H51 H 0.6629 0.0742 0.5112 0.038 Uiso 1 1 calc R . .
C52 C 0.61185(15) 0.05732(14) 0.5827(3) 0.0355(10) Uani 1 1 d . . .
C53 C 0.58424(14) 0.07281(14) 0.6403(3) 0.0304(9) Uani 1 1 d . E 1
H53 H 0.5621 0.0528 0.6610 0.036 Uiso 1 1 calc R . .
C54 C 0.68286(17) 0.16064(16) 0.5433(3) 0.0416(11) Uani 1 1 d D C .
C55 C 0.60621(18) 0.0106(2) 0.5537(4) 0.070(2) Uani 1 1 d D D .
B1 B 0.55990(16) 0.13226(14) 0.7432(2) 0.0227(9) Uani 1 1 d . E .
B2 B 0.2500 0.2500 0.2500 0.0201(16) Uani 1 4 d S . .
H1 H 0.5804(9) 0.164(3) 0.253(5) 0.12(3) Uiso 1 1 d D . .
F19A F 0.3740(3) 0.0952(3) 0.8869(5) 0.049(2) Uiso 0.40 1 d PD B 1
F20A F 0.4101(3) 0.0349(2) 0.8927(5) 0.057(2) Uiso 0.40 1 d PD B 1
F21A F 0.4371(4) 0.0946(4) 0.9444(6) 0.080(3) Uiso 0.40 1 d PD B 1
F25A F 0.6882(6) 0.2004(5) 0.5788(8) 0.107(5) Uiso 0.35 1 d PD C 2
F26A F 0.7212(4) 0.1442(5) 0.5296(8) 0.089(5) Uiso 0.35 1 d PD C 2
F27A F 0.6659(5) 0.1762(5) 0.4775(7) 0.094(5) Uiso 0.35 1 d PD C 2
F28A F 0.5800(4) -0.0167(4) 0.5808(6) 0.092(4) Uiso 0.45 1 d PD D 1
F29A F 0.6453(3) -0.0073(4) 0.5291(5) 0.033(2) Uiso 0.45 1 d PD D 1
F30A F 0.5881(3) 0.0153(3) 0.4756(5) 0.072(2) Uiso 0.45 1 d PD D 1
F16A F 0.4663(4) 0.2955(5) 0.6073(9) 0.069(4) Uiso 0.25 1 d PD A 2
F17A F 0.5153(6) 0.2593(6) 0.5482(9) 0.084(6) Uiso 0.25 1 d PD A 2
F18A F 0.5330(6) 0.3203(5) 0.5987(11) 0.087(6) Uiso 0.25 1 d PD A 2

loop_
_atom_site_aniso_label
_atom_site_aniso_U_11
_atom_site_aniso_U_22
_atom_site_aniso_U_33
_atom_site_aniso_U_23
_atom_site_aniso_U_13
_atom_site_aniso_U_12
Ru1 0.01929(17) 0.02329(18) 0.02834(19) 0.00038(12) 0.00209(12) -0.00006(11)
P1 0.0245(5) 0.0244(6) 0.0702(9) 0.0014(5) 0.0032(5) 0.0005(4)
P2 0.0250(5) 0.0477(7) 0.0338(6) -0.0087(5) 0.0047(4) -0.0010(5)
P3 0.0319(6) 0.0253(5) 0.0316(6) 0.0028(4) -0.0013(4) -0.0006(4)
P4 0.0325(6) 0.0455(7) 0.0281(6) 0.0087(5) 0.0000(4) 0.0020(5)
P5 0.0218(5) 0.0338(6) 0.0363(6) -0.0018(5) 0.0025(4) 0.0013(4)
F1 0.072(2) 0.098(3) 0.079(3) 0.005(2) 0.046(2) 0.026(2)
F2 0.044(2) 0.156(5) 0.243(7) -0.169(5) -0.005(3) 0.012(2)
F3 0.081(3) 0.069(2) 0.082(3) -0.002(2) 0.019(2) 0.044(2)
F4 0.0317(16) 0.119(3) 0.083(3) -0.069(2) -0.0067(16) -0.0068(18)
F5 0.0240(13) 0.0549(17) 0.0582(18) -0.0162(14) -0.0012(12) 0.0027(12)
F6 0.0426(19) 0.144(4) 0.118(4) 0.091(3) -0.033(2) -0.014(2)
F7 0.0401(17) 0.086(3) 0.093(3) -0.042(2) 0.0299(17) -0.0310(17)
F8 0.0415(19) 0.089(3) 0.146(4) -0.082(3) -0.008(2) -0.0076(18)
F9 0.082(3) 0.180(5) 0.066(3) -0.004(3) -0.036(2) -0.069(3)
F10 0.083(2) 0.065(2) 0.062(2) 0.0047(17) -0.0446(19) 0.0253(18)
F11 0.084(3) 0.101(3) 0.138(4) 0.090(3) 0.056(3) 0.035(2)
F12 0.078(2) 0.0417(17) 0.073(2) 0.0159(16) -0.0382(19) -0.0088(16)
F13 0.188(5) 0.059(2) 0.0301(18) -0.0152(16) -0.010(2) 0.017(3)
F14 0.129(5) 0.229(7) 0.078(3) -0.076(4) 0.051(3) -0.018(5)
F15 0.240(6) 0.0356(19) 0.047(2) -0.0122(16) 0.015(3) 0.009(3)
F16 0.116(5) 0.082(4) 0.070(4) 0.045(3) -0.052(4) -0.037(4)
F17 0.119(4) 0.061(3) 0.037(2) 0.025(2) 0.014(3) 0.012(3)
F18 0.114(4) 0.033(2) 0.048(3) 0.0162(18) -0.008(3) 0.016(2)
F19 0.101(6) 0.181(8) 0.134(7) -0.001(7) 0.034(5) -0.080(6)
F20 0.074(4) 0.065(4) 0.052(3) 0.024(3) 0.008(3) -0.002(3)
F21 0.120(6) 0.126(6) 0.057(4) 0.019(4) 0.044(4) 0.026(5)
F22 0.048(2) 0.130(4) 0.092(3) -0.026(3) -0.030(2) -0.012(2)
F23 0.068(2) 0.102(3) 0.049(2) -0.017(2) -0.0177(18) -0.008(2)
F24 0.139(4) 0.098(3) 0.084(3) -0.009(3) -0.050(3) 0.043(3)
F25 0.040(3) 0.063(3) 0.066(3) 0.014(3) 0.000(2) -0.029(2)
F26 0.069(3) 0.046(3) 0.058(4) -0.007(2) 0.037(3) -0.017(2)
F27 0.045(3) 0.041(3) 0.143(6) 0.069(4) 0.018(3) 0.011(2)
F28 0.087(5) 0.012(2) 0.121(6) -0.010(3) 0.066(5) -0.002(3)
F29 0.063(6) 0.067(5) 0.114(8) -0.067(5) 0.027(5) -0.011(4)
F30 0.052(4) 0.065(4) 0.124(7) -0.077(5) 0.007(4) -0.021(3)
C1 0.034(3) 0.032(3) 0.094(5) -0.001(3) 0.001(3) 0.010(2)
C2 0.046(3) 0.046(3) 0.104(5) 0.030(3) 0.004(3) -0.005(2)
C3 0.042(3) 0.031(3) 0.115(6) -0.018(3) -0.011(3) -0.001(2)
C4 0.043(3) 0.066(4) 0.054(3) -0.014(3) 0.014(2) 0.019(3)
C5 0.043(3) 0.092(4) 0.032(3) -0.010(3) 0.003(2) 0.003(3)
C6 0.037(3) 0.074(4) 0.056(4) 0.003(3) 0.021(2) -0.011(3)
C7 0.038(2) 0.042(3) 0.042(3) 0.018(2) -0.001(2) 0.006(2)
C8 0.046(3) 0.039(3) 0.051(3) 0.008(2) -0.007(2) -0.016(2)
C9 0.066(4) 0.037(3) 0.054(3) -0.008(2) -0.003(3) 0.015(3)
C10 0.113(6) 0.071(4) 0.031(3) -0.003(3) -0.010(3) -0.020(4)
C11 0.101(6) 0.084(5) 0.056(4) 0.021(4) -0.026(4) 0.028(4)
C12 0.043(3) 0.177(8) 0.033(3) 0.002(4) 0.010(3) -0.003(4)
C13 0.026(2) 0.044(3) 0.060(3) 0.007(2) 0.009(2) 0.011(2)
C14 0.030(2) 0.084(4) 0.045(3) -0.011(3) -0.008(2) -0.004(2)
C15 0.024(2) 0.041(3) 0.062(3) 0.004(2) 0.006(2) -0.0028(19)
C16 0.0224(18) 0.0186(17) 0.026(2) 0.0036(14) 0.0008(14) -0.0022(14)
C17 0.0214(18) 0.0249(19) 0.032(2) -0.0003(16) 0.0027(16) -0.0028(15)
C18 0.027(2) 0.028(2) 0.036(2) -0.0063(17) 0.0063(17) -0.0028(16)
C19 0.033(2) 0.035(2) 0.032(2) -0.0082(18) 0.0013(18) -0.0078(18)
C20 0.0239(19) 0.031(2) 0.026(2) 0.0008(16) -0.0011(15) -0.0036(16)
C21 0.0227(18) 0.0224(18) 0.031(2) 0.0018(15) 0.0011(15) -0.0009(14)
C22 0.031(2) 0.063(3) 0.052(3) -0.027(3) 0.007(2) -0.004(2)
C23 0.029(2) 0.052(3) 0.039(3) -0.004(2) -0.0062(19) -0.005(2)
C24 0.029(2) 0.030(2) 0.023(2) -0.0044(16) 0.0021(15) -0.0067(16)
C25 0.026(2) 0.037(2) 0.031(2) -0.0095(18) 0.0060(17) -0.0107(17)
C26 0.0205(19) 0.058(3) 0.031(2) -0.016(2) 0.0044(16) -0.0065(19)
C27 0.022(2) 0.061(3) 0.024(2) -0.008(2) -0.0017(16) 0.0059(19)
C28 0.030(2) 0.045(3) 0.022(2) 0.0021(18) -0.0017(16) 0.0031(18)
C29 0.029(2) 0.030(2) 0.022(2) 0.0017(16) -0.0032(16) -0.0041(16)
C30 0.022(2) 0.080(4) 0.057(3) -0.029(3) 0.006(2) -0.012(2)
C31 0.035(2) 0.056(3) 0.044(3) 0.021(2) -0.008(2) 0.008(2)
C32 0.040(2) 0.0236(19) 0.024(2) -0.0008(15) 0.0027(16) -0.0041(17)
C33 0.059(3) 0.026(2) 0.021(2) 0.0005(16) 0.0032(19) -0.0001(19)
C34 0.086(4) 0.027(2) 0.035(3) -0.0058(19) 0.007(3) 0.001(2)
C35 0.099(5) 0.022(2) 0.042(3) 0.000(2) 0.010(3) 0.010(3)
C36 0.076(4) 0.022(2) 0.038(3) 0.0019(19) 0.008(2) 0.006(2)
C37 0.059(3) 0.024(2) 0.022(2) -0.0007(16) 0.006(2) -0.0025(19)
C38 0.132(7) 0.039(3) 0.039(3) -0.013(2) 0.009(4) 0.011(3)
C39 0.114(6) 0.027(2) 0.038(3) 0.005(2) 0.009(3) 0.011(3)
C40 0.030(2) 0.0178(17) 0.026(2) 0.0000(14) -0.0039(15) 0.0017(15)
C41 0.032(2) 0.030(2) 0.029(2) 0.0058(17) -0.0034(17) -0.0065(17)
C42 0.037(2) 0.029(2) 0.050(3) 0.005(2) 0.002(2) -0.0037(18)
C43 0.030(2) 0.041(3) 0.062(3) -0.016(2) -0.005(2) -0.003(2)
C44 0.031(2) 0.052(3) 0.048(3) -0.026(2) -0.007(2) 0.008(2)
C45 0.033(2) 0.034(2) 0.029(2) -0.0110(17) -0.0030(17) 0.0095(17)
C46 0.040(3) 0.098(5) 0.058(4) 0.021(4) -0.002(3) -0.023(3)
C47 0.034(3) 0.090(5) 0.080(5) -0.055(4) -0.008(3) 0.007(3)
C48 0.032(2) 0.0215(18) 0.024(2) 0.0019(15) -0.0037(16) 0.0005(15)
C49 0.043(2) 0.0214(19) 0.024(2) 0.0022(15) -0.0005(17) -0.0025(17)
C50 0.036(2) 0.028(2) 0.028(2) 0.0080(17) -0.0030(17) -0.0005(17)
C51 0.031(2) 0.034(2) 0.030(2) -0.0039(17) -0.0008(17) 0.0049(17)
C52 0.034(2) 0.023(2) 0.049(3) -0.0076(19) 0.001(2) 0.0039(17)
C53 0.030(2) 0.0221(19) 0.039(2) -0.0008(17) -0.0007(17) -0.0012(16)
C54 0.048(3) 0.036(2) 0.041(3) 0.008(2) 0.015(2) 0.003(2)
C55 0.044(3) 0.050(3) 0.116(6) -0.042(4) 0.031(3) -0.012(3)
B1 0.032(2) 0.0178(19) 0.018(2) 0.0008(15) -0.0023(17) -0.0027(16)
B2 0.018(2) 0.018(2) 0.025(4) 0.000 0.000 0.000

loop_
_atom_type_symbol
_atom_type_description
_atom_type_scat_dispersion_real
_atom_type_scat_dispersion_imag
_atom_type_scat_source
C C 0.0033 0.0016 'International Tables Vol C Tables 4.2.6.8 and 6.1.1.4'
H H 0.0000 0.0000 'International Tables Vol C Tables 4.2.6.8 and 6.1.1.4'
P P 0.1023 0.0942 'International Tables Vol C Tables 4.2.6.8 and 6.1.1.4'
Ru Ru -1.2594 0.8363 'International Tables Vol C Tables 4.2.6.8 and 6.1.1.4'
F F 0.0171 0.0103 'International Tables Vol C Tables 4.2.6.8 and 6.1.1.4'
B B 0.0013 0.0007 'International Tables Vol C Tables 4.2.6.8 and 6.1.1.4'
O O 0.0106 0.0060 'International Tables Vol C Tables 4.2.6.8 and 6.1.1.4'

loop_
_geom_angle_atom_site_label_1
_geom_angle_atom_site_label_2
_geom_angle_atom_site_label_3
_geom_angle
_geom_angle_site_symmetry_1
_geom_angle_site_symmetry_3
_geom_angle_publ_flag
P4 Ru1 P1 90.18(5) . . ?
P4 Ru1 P3 91.11(4) . . ?
P1 Ru1 P3 177.58(4) . . ?
P4 Ru1 P2 154.02(4) . . ?
P1 Ru1 P2 89.02(5) . . ?
P3 Ru1 P2 88.92(4) . . ?
P4 Ru1 P5 101.63(4) . . ?
P1 Ru1 P5 91.02(4) . . ?
P3 Ru1 P5 90.73(4) . . ?
P2 Ru1 P5 104.35(4) . . ?
P4 Ru1 H1 77(3) . . ?
P1 Ru1 H1 97(3) . . ?
P3 Ru1 H1 81(3) . . ?
P2 Ru1 H1 77(3) . . ?
P5 Ru1 H1 172(3) . . ?
C3 P1 C1 103.0(3) . . ?
C3 P1 C2 96.8(3) . . ?
C1 P1 C2 98.4(3) . . ?
C3 P1 Ru1 116.4(2) . . ?
C1 P1 Ru1 117.23(18) . . ?
C2 P1 Ru1 121.3(2) . . ?
C5 P2 C6 99.2(3) . . ?
C5 P2 C4 99.4(3) . . ?
C6 P2 C4 94.1(3) . . ?
C5 P2 Ru1 124.05(18) . . ?
C6 P2 Ru1 117.2(2) . . ?
C4 P2 Ru1 117.2(2) . . ?
C7 P3 C8 101.9(2) . . ?
C7 P3 C9 97.9(2) . . ?
C8 P3 C9 98.5(3) . . ?
C7 P3 Ru1 116.35(18) . . ?
C8 P3 Ru1 117.97(18) . . ?
C9 P3 Ru1 120.5(2) . . ?
C10 P4 C12 101.5(4) . . ?
C10 P4 C11 93.9(4) . . ?
C12 P4 C11 100.5(4) . . ?
C10 P4 Ru1 117.4(2) . . ?
C12 P4 Ru1 122.1(2) . . ?
C11 P4 Ru1 116.6(3) . . ?
C14 P5 C15 98.3(3) . . ?
C14 P5 C13 98.8(3) . . ?
C15 P5 C13 96.0(2) . . ?
C14 P5 Ru1 118.66(17) . . ?
C15 P5 Ru1 119.95(17) . . ?
C13 P5 Ru1 120.25(18) . . ?
P1 C1 H1A 109.5 . . ?
P1 C1 H1B 109.5 . . ?
H1A C1 H1B 109.5 . . ?
P1 C1 H1C 109.5 . . ?
H1A C1 H1C 109.5 . . ?
H1B C1 H1C 109.5 . . ?
P1 C2 H2A 109.5 . . ?
P1 C2 H2B 109.5 . . ?
H2A C2 H2B 109.5 . . ?
P1 C2 H2C 109.5 . . ?
H2A C2 H2C 109.5 . . ?
H2B C2 H2C 109.5 . . ?
P1 C3 H3A 109.5 . . ?
P1 C3 H3B 109.5 . . ?
H3A C3 H3B 109.5 . . ?
P1 C3 H3C 109.5 . . ?
H3A C3 H3C 109.5 . . ?
H3B C3 H3C 109.5 . . ?
P2 C4 H4A 109.5 . . ?
P2 C4 H4B 109.5 . . ?
H4A C4 H4B 109.5 . . ?
P2 C4 H4C 109.5 . . ?
H4A C4 H4C 109.5 . . ?
H4B C4 H4C 109.5 . . ?
P2 C5 H5A 109.5 . . ?
P2 C5 H5B 109.5 . . ?
H5A C5 H5B 109.5 . . ?
P2 C5 H5C 109.5 . . ?
H5A C5 H5C 109.5 . . ?
H5B C5 H5C 109.5 . . ?
P2 C6 H6A 109.5 . . ?
P2 C6 H6B 109.5 . . ?
H6A C6 H6B 109.5 . . ?
P2 C6 H6C 109.5 . . ?
H6A C6 H6C 109.5 . . ?
H6B C6 H6C 109.5 . . ?
P3 C7 H7A 109.5 . . ?
P3 C7 H7B 109.5 . . ?
H7A C7 H7B 109.5 . . ?
P3 C7 H7C 109.5 . . ?
H7A C7 H7C 109.5 . . ?
H7B C7 H7C 109.5 . . ?
P3 C8 H8A 109.5 . . ?
P3 C8 H8B 109.5 . . ?
H8A C8 H8B 109.5 . . ?
P3 C8 H8C 109.5 . . ?
H8A C8 H8C 109.5 . . ?
H8B C8 H8C 109.5 . . ?
P3 C9 H9A 109.5 . . ?
P3 C9 H9B 109.5 . . ?
H9A C9 H9B 109.5 . . ?
P3 C9 H9C 109.5 . . ?
H9A C9 H9C 109.5 . . ?
H9B C9 H9C 109.5 . . ?
P4 C10 H10A 109.5 . . ?
P4 C10 H10B 109.5 . . ?
H10A C10 H10B 109.5 . . ?
P4 C10 H10C 109.5 . . ?
H10A C10 H10C 109.5 . . ?
H10B C10 H10C 109.5 . . ?
P4 C11 H11A 109.5 . . ?
P4 C11 H11B 109.5 . . ?
H11A C11 H11B 109.5 . . ?
P4 C11 H11C 109.5 . . ?
H11A C11 H11C 109.5 . . ?
H11B C11 H11C 109.5 . . ?
P4 C12 H12A 109.5 . . ?
P4 C12 H12B 109.5 . . ?
H12A C12 H12B 109.5 . . ?
P4 C12 H12C 109.5 . . ?
H12A C12 H12C 109.5 . . ?
H12B C12 H12C 109.5 . . ?
P5 C13 H13A 109.5 . . ?
P5 C13 H13B 109.5 . . ?
H13A C13 H13B 109.5 . . ?
P5 C13 H13C 109.5 . . ?
H13A C13 H13C 109.5 . . ?
H13B C13 H13C 109.5 . . ?
P5 C14 H14A 109.5 . . ?
P5 C14 H14B 109.5 . . ?
H14A C14 H14B 109.5 . . ?
P5 C14 H14C 109.5 . . ?
H14A C14 H14C 109.5 . . ?
H14B C14 H14C 109.5 . . ?
P5 C15 H15A 109.5 . . ?
P5 C15 H15B 109.5 . . ?
H15A C15 H15B 109.5 . . ?
P5 C15 H15C 109.5 . . ?
H15A C15 H15C 109.5 . . ?
H15B C15 H15C 109.5 . . ?
C21 C16 C17 115.5(4) . . ?
C21 C16 B2 122.7(3) . . ?
C17 C16 B2 121.3(3) . . ?
C18 C17 C16 122.8(4) . . ?
C18 C17 H17 118.6 . . ?
C16 C17 H17 118.6 . . ?
C17 C18 C19 120.1(4) . . ?
C17 C18 C22 119.2(4) . . ?
C19 C18 C22 120.7(4) . . ?
C20 C19 C18 118.5(4) . . ?
C20 C19 H19 120.8 . . ?
C18 C19 H19 120.8 . . ?
C19 C20 C21 120.9(4) . . ?
C19 C20 C23 120.7(4) . . ?
C21 C20 C23 118.3(4) . . ?
C20 C21 C16 122.2(4) . . ?
C20 C21 H21 118.9 . . ?
C16 C21 H21 118.9 . . ?
F2 C22 F1 109.7(5) . . ?
F2 C22 F3 106.6(6) . . ?
F1 C22 F3 102.2(4) . . ?
F2 C22 C18 114.2(4) . . ?
F1 C22 C18 111.4(5) . . ?
F3 C22 C18 112.0(4) . . ?
F6 C23 F5 104.8(4) . . ?
F6 C23 F4 110.1(5) . . ?
F5 C23 F4 104.1(4) . . ?
F6 C23 C20 112.8(4) . . ?
F5 C23 C20 112.7(4) . . ?
F4 C23 C20 111.7(4) . . ?
C29 C24 C25 115.4(4) . . ?
C29 C24 B1 122.0(3) . . ?
C25 C24 B1 122.2(4) . . ?
C26 C25 C24 122.1(4) . . ?
C26 C25 H25 118.9 . . ?
C24 C25 H25 118.9 . . ?
C25 C26 C27 121.5(4) . . ?
C25 C26 C30 119.2(5) . . ?
C27 C26 C30 119.3(5) . . ?
C28 C27 C26 117.5(4) . . ?
C28 C27 H27 121.2 . . ?
C26 C27 H27 121.2 . . ?
C29 C28 C27 120.7(4) . . ?
C29 C28 C31 119.0(4) . . ?
C27 C28 C31 120.3(4) . . ?
C28 C29 C24 122.9(4) . . ?
C28 C29 H29 118.6 . . ?
C24 C29 H29 118.6 . . ?
F8 C30 F7 109.0(5) . . ?
F8 C30 F9 106.5(5) . . ?
F7 C30 F9 104.9(5) . . ?
F8 C30 C26 113.0(4) . . ?
F7 C30 C26 112.1(4) . . ?
F9 C30 C26 111.0(5) . . ?
F11 C31 F10 108.5(4) . . ?
F11 C31 F12 103.8(5) . . ?
F10 C31 F12 105.6(4) . . ?
F11 C31 C28 112.8(4) . . ?
F10 C31 C28 114.0(4) . . ?
F12 C31 C28 111.4(4) . . ?
C33 C32 C37 115.5(4) . . ?
C33 C32 B1 121.5(4) . . ?
C37 C32 B1 122.3(4) . . ?
C32 C33 C34 121.7(4) . . ?
C32 C33 H33 119.1 . . ?
C34 C33 H33 119.1 . . ?
C35 C34 C33 121.2(4) . . ?
C35 C34 C38 119.7(5) . . ?
C33 C34 C38 119.1(5) . . ?
C34 C35 C36 118.5(5) . . ?
C34 C35 H35 120.7 . . ?
C36 C35 H35 120.7 . . ?
C35 C36 C37 120.7(5) . . ?
C35 C36 C39 120.2(4) . . ?
C37 C36 C39 119.1(4) . . ?
C36 C37 C32 122.3(4) . . ?
C36 C37 H37 118.8 . . ?
C32 C37 H37 118.8 . . ?
F13 C38 F14 106.0(6) . . ?
F13 C38 F15 104.6(6) . . ?
F14 C38 F15 108.2(6) . . ?
F13 C38 C34 114.2(6) . . ?
F14 C38 C34 111.9(6) . . ?
F15 C38 C34 111.5(5) . . ?
F16 C39 F18A 124.8(10) . . ?
F16 C39 F18 117.9(6) . . ?
F18A C39 F18 37.8(7) . . ?
F16 C39 F17A 42.1(7) . . ?
F18A C39 F17A 104.3(11) . . ?
F18 C39 F17A 126.7(10) . . ?
F16 C39 F17 103.2(5) . . ?
F18A C39 F17 61.2(8) . . ?
F18 C39 F17 98.9(5) . . ?
F17A C39 F17 61.5(8) . . ?
F16 C39 F16A 58.4(7) . . ?
F18A C39 F16A 98.3(9) . . ?
F18 C39 F16A 67.5(7) . . ?
F17A C39 F16A 95.6(9) . . ?
F17 C39 F16A 140.0(8) . . ?
F16 C39 C36 113.4(5) . . ?
F18A C39 C36 121.8(10) . . ?
F18 C39 C36 112.6(5) . . ?
F17A C39 C36 120.5(9) . . ?
F17 C39 C36 108.9(5) . . ?
F16A C39 C36 111.1(8) . . ?
C45 C40 C41 116.4(4) . . ?
C45 C40 B1 120.7(4) . . ?
C41 C40 B1 122.0(3) . . ?
C42 C41 C40 122.4(4) . . ?
C42 C41 H41 118.8 . . ?
C40 C41 H41 118.8 . . ?
C41 C42 C43 119.7(5) . . ?
C41 C42 C46 120.5(5) . . ?
C43 C42 C46 119.8(4) . . ?
C44 C43 C42 119.0(5) . . ?
C44 C43 H43 120.5 . . ?
C42 C43 H43 120.5 . . ?
C43 C44 C45 120.2(4) . . ?
C43 C44 C47 123.0(5) . . ?
C45 C44 C47 116.6(5) . . ?
C44 C45 C40 122.4(4) . . ?
C44 C45 H45 118.8 . . ?
C40 C45 H45 118.8 . . ?
F21A C46 F19 116.5(9) . . ?
F21A C46 F19A 113.6(8) . . ?
F19 C46 F19A 37.2(6) . . ?
F21A C46 F20 36.2(6) . . ?
F19 C46 F20 110.8(7) . . ?
F19A C46 F20 132.4(7) . . ?
F21A C46 F20A 107.4(8) . . ?
F19 C46 F20A 59.0(7) . . ?
F19A C46 F20A 95.8(6) . . ?
F20 C46 F20A 74.6(5) . . ?
F21A C46 C42 119.4(7) . . ?
F19 C46 C42 124.1(7) . . ?
F19A C46 C42 112.3(6) . . ?
F20 C46 C42 115.3(5) . . ?
F20A C46 C42 105.2(6) . . ?
F21A C46 F21 55.4(7) . . ?
F19 C46 F21 99.1(7) . . ?
F19A C46 F21 70.3(6) . . ?
F20 C46 F21 91.3(5) . . ?
F20A C46 F21 145.2(6) . . ?
C42 C46 F21 109.5(5) . . ?
F23 C47 F22 112.7(5) . . ?
F23 C47 F24 104.1(7) . . ?
F22 C47 F24 106.5(5) . . ?
F23 C47 C44 114.5(5) . . ?
F22 C47 C44 107.8(6) . . ?
F24 C47 C44 110.9(5) . . ?
C53 C48 C49 116.3(4) . . ?
C53 C48 B1 121.0(4) . . ?
C49 C48 B1 122.3(3) . . ?
C50 C49 C48 122.1(4) . . ?
C50 C49 H49 119.0 . . ?
C48 C49 H49 119.0 . . ?
C51 C50 C49 120.3(4) . . ?
C51 C50 C54 119.9(4) . . ?
C49 C50 C54 119.8(4) . . ?
C52 C51 C50 118.2(4) . . ?
C52 C51 H51 120.9 . . ?
C50 C51 H51 120.9 . . ?
C51 C52 C53 121.3(4) . . ?
C51 C52 C55 118.6(4) . . ?
C53 C52 C55 120.0(4) . . ?
C52 C53 C48 121.8(4) . . ?
C52 C53 H53 119.1 . . ?
C48 C53 H53 119.1 . . ?
F26A C54 F27 127.7(8) . . ?
F26A C54 F25A 108.9(9) . . ?
F27 C54 F25A 60.0(7) . . ?
F26A C54 F26 32.8(6) . . ?
F27 C54 F26 110.9(5) . . ?
F25A C54 F26 129.2(8) . . ?
F26A C54 F25 70.1(7) . . ?
F27 C54 F25 104.5(5) . . ?
F25A C54 F25 47.0(7) . . ?
F26 C54 F25 101.4(5) . . ?
F26A C54 F27A 106.8(9) . . ?
F27 C54 F27A 41.0(6) . . ?
F25A C54 F27A 99.4(8) . . ?
F26 C54 F27A 77.7(7) . . ?
F25 C54 F27A 135.9(8) . . ?
F26A C54 C50 116.8(8) . . ?
F27 C54 C50 113.3(4) . . ?
F25A C54 C50 115.0(8) . . ?
F26 C54 C50 113.8(4) . . ?
F25 C54 C50 111.9(4) . . ?
F27A C54 C50 108.2(8) . . ?
F28A C55 F29 112.0(9) . . ?
F28A C55 F30 47.7(6) . . ?
F29 C55 F30 115.6(7) . . ?
F28A C55 F29A 114.6(8) . . ?
F29 C55 F29A 15.9(7) . . ?
F30 C55 F29A 129.8(7) . . ?
F28A C55 C52 123.0(7) . . ?
F29 C55 C52 121.9(6) . . ?
F30 C55 C52 114.4(5) . . ?
F29A C55 C52 112.7(6) . . ?
F28A C55 F30A 102.2(7) . . ?
F29 C55 F30A 76.7(7) . . ?
F30 C55 F30A 59.0(5) . . ?
F29A C55 F30A 91.7(6) . . ?
C52 C55 F30A 106.5(6) . . ?
F28A C55 F28 46.5(6) . . ?
F29 C55 F28 98.3(7) . . ?
F30 C55 F28 94.1(6) . . ?
F29A C55 F28 89.3(6) . . ?
C52 C55 F28 105.8(5) . . ?
F30A C55 F28 144.5(6) . . ?
C24 B1 C32 113.2(3) . . ?
C24 B1 C40 113.4(3) . . ?
C32 B1 C40 101.4(3) . . ?
C24 B1 C48 103.4(3) . . ?
C32 B1 C48 113.4(3) . . ?
C40 B1 C48 112.3(3) . . ?
C16 B2 C16 113.08(14) 6_566 . ?
C16 B2 C16 113.08(14) 6_566 3 ?
C16 B2 C16 102.5(3) . 3 ?
C16 B2 C16 102.5(3) 6_566 8_656 ?
C16 B2 C16 113.08(14) . 8_656 ?
C16 B2 C16 113.08(14) 3 8_656 ?

loop_
_geom_bond_atom_site_label_1
_geom_bond_atom_site_label_2
_geom_bond_distance
_geom_bond_site_symmetry_2
_geom_bond_publ_flag
Ru1 P4 2.3385(13) . ?
Ru1 P1 2.3619(12) . ?
Ru1 P3 2.3653(11) . ?
Ru1 P2 2.3774(12) . ?
Ru1 P5 2.3962(11) . ?
Ru1 H1 1.600(6) . ?
P1 C3 1.833(6) . ?
P1 C1 1.836(5) . ?
P1 C2 1.841(6) . ?
P2 C5 1.832(6) . ?
P2 C6 1.832(5) . ?
P2 C4 1.836(5) . ?
P3 C7 1.834(5) . ?
P3 C8 1.842(5) . ?
P3 C9 1.854(5) . ?
P4 C10 1.817(6) . ?
P4 C12 1.818(6) . ?
P4 C11 1.832(6) . ?
P5 C14 1.829(5) . ?
P5 C15 1.831(5) . ?
P5 C13 1.838(5) . ?
F1 C22 1.323(7) . ?
F2 C22 1.279(6) . ?
F3 C22 1.350(7) . ?
F4 C23 1.337(6) . ?
F5 C23 1.332(6) . ?
F6 C23 1.313(6) . ?
F7 C30 1.310(6) . ?
F8 C30 1.297(7) . ?
F9 C30 1.351(8) . ?
F10 C31 1.317(5) . ?
F11 C31 1.313(6) . ?
F12 C31 1.345(7) . ?
F13 C38 1.293(8) . ?
F14 C38 1.296(10) . ?
F15 C38 1.344(7) . ?
F16 C39 1.238(7) . ?
F17 C39 1.413(7) . ?
F18 C39 1.316(6) . ?
F19 C46 1.275(8) . ?
F20 C46 1.385(7) . ?
F21 C46 1.463(9) . ?
F22 C47 1.355(8) . ?
F23 C47 1.258(7) . ?
F24 C47 1.372(9) . ?
F25 C54 1.359(7) . ?
F26 C54 1.355(6) . ?
F27 C54 1.279(6) . ?
F28 C55 1.512(9) . ?
F29 C55 1.232(9) . ?
F30 C55 1.317(7) . ?
C1 H1A 0.9800 . ?
C1 H1B 0.9800 . ?
C1 H1C 0.9800 . ?
C2 H2A 0.9800 . ?
C2 H2B 0.9800 . ?
C2 H2C 0.9800 . ?
C3 H3A 0.9800 . ?
C3 H3B 0.9800 . ?
C3 H3C 0.9800 . ?
C4 H4A 0.9800 . ?
C4 H4B 0.9800 . ?
C4 H4C 0.9800 . ?
C5 H5A 0.9800 . ?
C5 H5B 0.9800 . ?
C5 H5C 0.9800 . ?
C6 H6A 0.9800 . ?
C6 H6B 0.9800 . ?
C6 H6C 0.9800 . ?
C7 H7A 0.9800 . ?
C7 H7B 0.9800 . ?
C7 H7C 0.9800 . ?
C8 H8A 0.9800 . ?
C8 H8B 0.9800 . ?
C8 H8C 0.9800 . ?
C9 H9A 0.9800 . ?
C9 H9B 0.9800 . ?
C9 H9C 0.9800 . ?
C10 H10A 0.9800 . ?
C10 H10B 0.9800 . ?
C10 H10C 0.9800 . ?
C11 H11A 0.9800 . ?
C11 H11B 0.9800 . ?
C11 H11C 0.9800 . ?
C12 H12A 0.9800 . ?
C12 H12B 0.9800 . ?
C12 H12C 0.9800 . ?
C13 H13A 0.9800 . ?
C13 H13B 0.9800 . ?
C13 H13C 0.9800 . ?
C14 H14A 0.9800 . ?
C14 H14B 0.9800 . ?
C14 H14C 0.9800 . ?
C15 H15A 0.9800 . ?
C15 H15B 0.9800 . ?
C15 H15C 0.9800 . ?
C16 C21 1.396(5) . ?
C16 C17 1.398(5) . ?
C16 B2 1.636(4) . ?
C17 C18 1.383(6) . ?
C17 H17 0.9500 . ?
C18 C19 1.390(6) . ?
C18 C22 1.501(6) . ?
C19 C20 1.375(6) . ?
C19 H19 0.9500 . ?
C20 C21 1.387(6) . ?
C20 C23 1.500(6) . ?
C21 H21 0.9500 . ?
C24 C29 1.396(6) . ?
C24 C25 1.408(5) . ?
C24 B1 1.625(6) . ?
C25 C26 1.372(7) . ?
C25 H25 0.9500 . ?
C26 C27 1.396(7) . ?
C26 C30 1.514(6) . ?
C27 C28 1.386(6) . ?
C27 H27 0.9500 . ?
C28 C29 1.385(6) . ?
C28 C31 1.500(7) . ?
C29 H29 0.9500 . ?
C32 C33 1.394(6) . ?
C32 C37 1.400(6) . ?
C32 B1 1.635(6) . ?
C33 C34 1.403(6) . ?
C33 H33 0.9500 . ?
C34 C35 1.365(7) . ?
C34 C38 1.509(7) . ?
C35 C36 1.371(7) . ?
C35 H35 0.9500 . ?
C36 C37 1.394(6) . ?
C36 C39 1.484(7) . ?
C37 H37 0.9500 . ?
C39 F18A 1.290(12) . ?
C39 F17A 1.331(12) . ?
C39 F16A 1.470(11) . ?
C40 C45 1.394(6) . ?
C40 C41 1.395(6) . ?
C40 B1 1.635(6) . ?
C41 C42 1.393(6) . ?
C41 H41 0.9500 . ?
C42 C43 1.395(7) . ?
C42 C46 1.452(8) . ?
C43 C44 1.389(8) . ?
C43 H43 0.9500 . ?
C44 C45 1.388(7) . ?
C44 C47 1.559(8) . ?
C45 H45 0.9500 . ?
C46 F21A 1.195(10) . ?
C46 F19A 1.335(9) . ?
C46 F20A 1.446(9) . ?
C48 C53 1.388(6) . ?
C48 C49 1.397(6) . ?
C48 B1 1.640(6) . ?
C49 C50 1.393(6) . ?
C49 H49 0.9500 . ?
C50 C51 1.388(6) . ?
C50 C54 1.493(6) . ?
C51 C52 1.374(6) . ?
C51 H51 0.9500 . ?
C52 C53 1.389(6) . ?
C52 C55 1.473(7) . ?
C53 H53 0.9500 . ?
C54 F26A 1.248(11) . ?
C54 F25A 1.338(11) . ?
C54 F27A 1.360(11) . ?
C55 F28A 1.212(10) . ?
C55 F29A 1.337(9) . ?
C55 F30A 1.505(9) . ?
B2 C16 1.636(4) 6_566 ?
B2 C16 1.636(4) 3 ?
B2 C16 1.636(4) 8_656 ?

loop_
_geom_torsion_atom_site_label_1
_geom_torsion_atom_site_label_2
_geom_torsion_atom_site_label_3
_geom_torsion_atom_site_label_4
_geom_torsion
_geom_torsion_site_symmetry_1
_geom_torsion_site_symmetry_2
_geom_torsion_site_symmetry_3
_geom_torsion_site_symmetry_4
_geom_torsion_publ_flag
P4 Ru1 P1 C3 156.0(2) . . . . ?
P3 Ru1 P1 C3 -81.7(12) . . . . ?
P2 Ru1 P1 C3 -50.0(2) . . . . ?
P5 Ru1 P1 C3 54.4(2) . . . . ?
P4 Ru1 P1 C1 -81.5(3) . . . . ?
P3 Ru1 P1 C1 40.8(12) . . . . ?
P2 Ru1 P1 C1 72.5(3) . . . . ?
P5 Ru1 P1 C1 176.9(3) . . . . ?
P4 Ru1 P1 C2 38.8(3) . . . . ?
P3 Ru1 P1 C2 161.1(11) . . . . ?
P2 Ru1 P1 C2 -167.2(3) . . . . ?
P5 Ru1 P1 C2 -62.9(3) . . . . ?
P4 Ru1 P2 C5 -179.7(3) . . . . ?
P1 Ru1 P2 C5 91.9(3) . . . . ?
P3 Ru1 P2 C5 -89.3(3) . . . . ?
P5 Ru1 P2 C5 1.1(3) . . . . ?
P4 Ru1 P2 C6 -55.2(3) . . . . ?
P1 Ru1 P2 C6 -143.6(2) . . . . ?
P3 Ru1 P2 C6 35.1(2) . . . . ?
P5 Ru1 P2 C6 125.6(2) . . . . ?
P4 Ru1 P2 C4 55.6(3) . . . . ?
P1 Ru1 P2 C4 -32.8(2) . . . . ?
P3 Ru1 P2 C4 146.0(2) . . . . ?
P5 Ru1 P2 C4 -123.6(2) . . . . ?
P4 Ru1 P3 C7 -158.41(18) . . . . ?
P1 Ru1 P3 C7 79.3(12) . . . . ?
P2 Ru1 P3 C7 47.57(18) . . . . ?
P5 Ru1 P3 C7 -56.76(18) . . . . ?
P4 Ru1 P3 C8 80.1(2) . . . . ?
P1 Ru1 P3 C8 -42.2(12) . . . . ?
P2 Ru1 P3 C8 -74.0(2) . . . . ?
P5 Ru1 P3 C8 -178.3(2) . . . . ?
P4 Ru1 P3 C9 -40.4(2) . . . . ?
P1 Ru1 P3 C9 -162.7(11) . . . . ?
P2 Ru1 P3 C9 165.6(2) . . . . ?
P5 Ru1 P3 C9 61.2(2) . . . . ?
P1 Ru1 P4 C10 146.3(3) . . . . ?
P3 Ru1 P4 C10 -31.6(3) . . . . ?
P2 Ru1 P4 C10 58.2(3) . . . . ?
P5 Ru1 P4 C10 -122.6(3) . . . . ?
P1 Ru1 P4 C12 -87.4(4) . . . . ?
P3 Ru1 P4 C12 94.6(4) . . . . ?
P2 Ru1 P4 C12 -175.6(4) . . . . ?
P5 Ru1 P4 C12 3.6(4) . . . . ?
P1 Ru1 P4 C11 36.2(3) . . . . ?
P3 Ru1 P4 C11 -141.8(3) . . . . ?
P2 Ru1 P4 C11 -52.0(3) . . . . ?
P5 Ru1 P4 C11 127.2(3) . . . . ?
P4 Ru1 P5 C14 -176.8(2) . . . . ?
P1 Ru1 P5 C14 -86.4(2) . . . . ?
P3 Ru1 P5 C14 92.0(2) . . . . ?
P2 Ru1 P5 C14 2.9(2) . . . . ?
P4 Ru1 P5 C15 -56.5(2) . . . . ?
P1 Ru1 P5 C15 33.9(2) . . . . ?
P3 Ru1 P5 C15 -147.8(2) . . . . ?
P2 Ru1 P5 C15 123.2(2) . . . . ?
P4 Ru1 P5 C13 61.9(2) . . . . ?
P1 Ru1 P5 C13 152.3(2) . . . . ?
P3 Ru1 P5 C13 -29.4(2) . . . . ?
P2 Ru1 P5 C13 -118.5(2) . . . . ?
C21 C16 C17 C18 0.2(6) . . . . ?
B2 C16 C17 C18 -172.4(3) . . . . ?
C16 C17 C18 C19 -0.3(7) . . . . ?
C16 C17 C18 C22 -179.8(4) . . . . ?
C17 C18 C19 C20 0.4(7) . . . . ?
C22 C18 C19 C20 179.9(5) . . . . ?
C18 C19 C20 C21 -0.4(6) . . . . ?
C18 C19 C20 C23 178.0(4) . . . . ?
C19 C20 C21 C16 0.3(6) . . . . ?
C23 C20 C21 C16 -178.1(4) . . . . ?
C17 C16 C21 C20 -0.1(6) . . . . ?
B2 C16 C21 C20 172.3(3) . . . . ?
C17 C18 C22 F2 166.7(6) . . . . ?
C19 C18 C22 F2 -12.9(8) . . . . ?
C17 C18 C22 F1 -68.4(6) . . . . ?
C19 C18 C22 F1 112.1(5) . . . . ?
C17 C18 C22 F3 45.4(6) . . . . ?
C19 C18 C22 F3 -134.2(5) . . . . ?
C19 C20 C23 F6 -105.0(6) . . . . ?
C21 C20 C23 F6 73.4(6) . . . . ?
C19 C20 C23 F5 136.6(4) . . . . ?
C21 C20 C23 F5 -45.0(6) . . . . ?
C19 C20 C23 F4 19.7(6) . . . . ?
C21 C20 C23 F4 -161.9(4) . . . . ?
C29 C24 C25 C26 0.6(6) . . . . ?
B1 C24 C25 C26 -172.2(4) . . . . ?
C24 C25 C26 C27 -0.5(6) . . . . ?
C24 C25 C26 C30 179.3(4) . . . . ?
C25 C26 C27 C28 0.5(6) . . . . ?
C30 C26 C27 C28 -179.3(4) . . . . ?
C26 C27 C28 C29 -0.6(6) . . . . ?
C26 C27 C28 C31 -178.3(4) . . . . ?
C27 C28 C29 C24 0.8(7) . . . . ?
C31 C28 C29 C24 178.5(4) . . . . ?
C25 C24 C29 C28 -0.8(6) . . . . ?
B1 C24 C29 C28 172.0(4) . . . . ?
C25 C26 C30 F8 39.8(7) . . . . ?
C27 C26 C30 F8 -140.4(5) . . . . ?
C25 C26 C30 F7 -83.9(6) . . . . ?
C27 C26 C30 F7 95.9(6) . . . . ?
C25 C26 C30 F9 159.2(5) . . . . ?
C27 C26 C30 F9 -21.0(6) . . . . ?
C29 C28 C31 F11 -65.0(7) . . . . ?
C27 C28 C31 F11 112.7(5) . . . . ?
C29 C28 C31 F10 170.7(4) . . . . ?
C27 C28 C31 F10 -11.6(7) . . . . ?
C29 C28 C31 F12 51.3(6) . . . . ?
C27 C28 C31 F12 -131.0(4) . . . . ?
C37 C32 C33 C34 -0.1(7) . . . . ?
B1 C32 C33 C34 -171.2(5) . . . . ?
C32 C33 C34 C35 -0.7(9) . . . . ?
C32 C33 C34 C38 179.9(6) . . . . ?
C33 C34 C35 C36 1.1(10) . . . . ?
C38 C34 C35 C36 -179.4(6) . . . . ?
C34 C35 C36 C37 -0.8(10) . . . . ?
C34 C35 C36 C39 -179.4(6) . . . . ?
C35 C36 C37 C32 0.1(9) . . . . ?
C39 C36 C37 C32 178.7(5) . . . . ?
C33 C32 C37 C36 0.4(7) . . . . ?
B1 C32 C37 C36 171.4(5) . . . . ?
C35 C34 C38 F13 -151.9(7) . . . . ?
C33 C34 C38 F13 27.6(9) . . . . ?
C35 C34 C38 F14 87.7(8) . . . . ?
C33 C34 C38 F14 -92.8(8) . . . . ?
C35 C34 C38 F15 -33.6(10) . . . . ?
C33 C34 C38 F15 145.9(6) . . . . ?
C35 C36 C39 F16 -125.4(7) . . . . ?
C37 C36 C39 F16 56.0(8) . . . . ?
C35 C36 C39 F18A 53.2(13) . . . . ?
C37 C36 C39 F18A -125.4(11) . . . . ?
C35 C36 C39 F18 11.7(9) . . . . ?
C37 C36 C39 F18 -166.9(6) . . . . ?
C35 C36 C39 F17A -172.3(11) . . . . ?
C37 C36 C39 F17A 9.1(12) . . . . ?
C35 C36 C39 F17 120.3(6) . . . . ?
C37 C36 C39 F17 -58.3(7) . . . . ?
C35 C36 C39 F16A -61.8(9) . . . . ?
C37 C36 C39 F16A 119.6(8) . . . . ?
C45 C40 C41 C42 0.5(6) . . . . ?
B1 C40 C41 C42 169.3(4) . . . . ?
C40 C41 C42 C43 -0.2(7) . . . . ?
C40 C41 C42 C46 -179.4(5) . . . . ?
C41 C42 C43 C44 -0.6(7) . . . . ?
C46 C42 C43 C44 178.7(5) . . . . ?
C42 C43 C44 C45 1.0(7) . . . . ?
C42 C43 C44 C47 -172.6(5) . . . . ?
C43 C44 C45 C40 -0.7(7) . . . . ?
C47 C44 C45 C40 173.3(4) . . . . ?
C41 C40 C45 C44 0.0(6) . . . . ?
B1 C40 C45 C44 -169.0(4) . . . . ?
C41 C42 C46 F21A 11.8(11) . . . . ?
C43 C42 C46 F21A -167.4(8) . . . . ?
C41 C42 C46 F19 -171.4(9) . . . . ?
C43 C42 C46 F19 9.4(11) . . . . ?
C41 C42 C46 F19A 148.3(6) . . . . ?
C43 C42 C46 F19A -30.9(8) . . . . ?
C41 C42 C46 F20 -28.8(8) . . . . ?
C43 C42 C46 F20 151.9(6) . . . . ?
C41 C42 C46 F20A -108.8(6) . . . . ?
C43 C42 C46 F20A 72.0(6) . . . . ?
C41 C42 C46 F21 72.3(7) . . . . ?
C43 C42 C46 F21 -106.9(6) . . . . ?
C43 C44 C47 F23 -148.0(6) . . . . ?
C45 C44 C47 F23 38.2(8) . . . . ?
C43 C44 C47 F22 -21.7(7) . . . . ?
C45 C44 C47 F22 164.5(5) . . . . ?
C43 C44 C47 F24 94.6(7) . . . . ?
C45 C44 C47 F24 -79.2(6) . . . . ?
C53 C48 C49 C50 0.6(6) . . . . ?
B1 C48 C49 C50 172.6(4) . . . . ?
C48 C49 C50 C51 -1.1(6) . . . . ?
C48 C49 C50 C54 179.1(4) . . . . ?
C49 C50 C51 C52 0.8(6) . . . . ?
C54 C50 C51 C52 -179.4(4) . . . . ?
C50 C51 C52 C53 0.0(7) . . . . ?
C50 C51 C52 C55 178.6(5) . . . . ?
C51 C52 C53 C48 -0.4(7) . . . . ?
C55 C52 C53 C48 -179.1(5) . . . . ?
C49 C48 C53 C52 0.2(6) . . . . ?
B1 C48 C53 C52 -172.0(4) . . . . ?
C51 C50 C54 F26A -42.7(10) . . . . ?
C49 C50 C54 F26A 137.1(8) . . . . ?
C51 C50 C54 F27 121.4(6) . . . . ?
C49 C50 C54 F27 -58.8(7) . . . . ?
C51 C50 C54 F25A -172.2(9) . . . . ?
C49 C50 C54 F25A 7.6(10) . . . . ?
C51 C50 C54 F26 -6.4(7) . . . . ?
C49 C50 C54 F26 173.4(5) . . . . ?
C51 C50 C54 F25 -120.7(5) . . . . ?
C49 C50 C54 F25 59.1(6) . . . . ?
C51 C50 C54 F27A 77.8(8) . . . . ?
C49 C50 C54 F27A -102.4(8) . . . . ?
C51 C52 C55 F28A 176.6(9) . . . . ?
C53 C52 C55 F28A -4.7(11) . . . . ?
C51 C52 C55 F29 18.0(11) . . . . ?
C53 C52 C55 F29 -163.3(8) . . . . ?
C51 C52 C55 F30 -129.3(7) . . . . ?
C53 C52 C55 F30 49.4(9) . . . . ?
C51 C52 C55 F29A 32.7(8) . . . . ?
C53 C52 C55 F29A -148.6(6) . . . . ?
C51 C52 C55 F30A -66.3(6) . . . . ?
C53 C52 C55 F30A 112.3(6) . . . . ?
C51 C52 C55 F28 128.7(5) . . . . ?
C53 C52 C55 F28 -52.6(6) . . . . ?
C29 C24 B1 C32 153.0(4) . . . . ?
C25 C24 B1 C32 -34.7(5) . . . . ?
C29 C24 B1 C40 38.1(5) . . . . ?
C25 C24 B1 C40 -149.6(4) . . . . ?
C29 C24 B1 C48 -83.9(4) . . . . ?
C25 C24 B1 C48 88.4(4) . . . . ?
C33 C32 B1 C24 -37.5(6) . . . . ?
C37 C32 B1 C24 152.1(4) . . . . ?
C33 C32 B1 C40 84.4(5) . . . . ?
C37 C32 B1 C40 -86.1(5) . . . . ?
C33 C32 B1 C48 -154.9(4) . . . . ?
C37 C32 B1 C48 34.6(6) . . . . ?
C45 C40 B1 C24 -155.2(4) . . . . ?
C41 C40 B1 C24 36.4(5) . . . . ?
C45 C40 B1 C32 83.1(4) . . . . ?
C41 C40 B1 C32 -85.3(4) . . . . ?
C45 C40 B1 C48 -38.3(5) . . . . ?
C41 C40 B1 C48 153.3(4) . . . . ?
C53 C48 B1 C24 84.7(4) . . . . ?
C49 C48 B1 C24 -87.0(4) . . . . ?
C53 C48 B1 C32 -152.3(4) . . . . ?
C49 C48 B1 C32 36.1(5) . . . . ?
C53 C48 B1 C40 -38.0(5) . . . . ?
C49 C48 B1 C40 150.3(4) . . . . ?
C21 C16 B2 C16 30.1(3) . . . 6_566 ?
C17 C16 B2 C16 -157.8(4) . . . 6_566 ?
C21 C16 B2 C16 -91.9(3) . . . 3 ?
C17 C16 B2 C16 80.1(3) . . . 3 ?
C21 C16 B2 C16 146.0(4) . . . 8_656 ?
C17 C16 B2 C16 -41.9(3) . . . 8_656 ?

loop_
_platon_squeeze_void_nr
_platon_squeeze_void_average_x
_platon_squeeze_void_average_y
_platon_squeeze_void_average_z
_platon_squeeze_void_volume
_platon_squeeze_void_count_electrons
_platon_squeeze_void_content
1 0.250 0.250 0.750 843 139 ' '
2 0.250 0.750 0.249 247 46 ' '
3 0.250 0.750 0.749 248 46 ' '
4 0.250 0.750 0.012 7 1 ' '
5 0.250 0.750 0.512 7 1 ' '
6 0.750 0.750 0.250 843 138 ' '
7 0.750 0.250 0.751 247 47 ' '
8 0.750 0.250 0.251 247 47 ' '
9 0.750 0.250 0.488 7 1 ' '
10 0.750 0.250 0.988 7 1 ' '
